data_9016627
loop_
_publ_author_name
'Wills, A. S.'
'Henry, J. Y.'

_publ_section_title
;
 On the crystal and magnetic ordering structures of clinoatacamite,
 gamma-Cu2(OD)3Cl, a proposed valence bond solid
;
_journal_name_full 'Journal of Physics: Condensed Matter'
_journal_page_first 472206
_journal_page_last 472208
_journal_paper_doi 10.1088/0953-8984/20/47/472206
_journal_volume 20
_journal_year 2008
_chemical_compound_source Synthetic
_chemical_formula_sum 'Cl Cu2 D3 O3'
_chemical_name_mineral Clinoatacamite
_space_group_IT_number 14
_symmetry_space_group_name_Hall '-P 2yn'
_symmetry_space_group_name_H-M 'P 1 21/n 1'
_cell_angle_alpha 90
_cell_angle_beta 99.8394
_cell_angle_gamma 90
_cell_length_a 6.15175
_cell_length_b 6.81606
_cell_length_c 9.10541
_cell_formula_units_Z 4
_cell_volume 376.180
_database_code_amcsd 0017751
_exptl_crystal_density_diffrn 3.824
_cod_original_formula_sum 'Cu2 O3 D3 Cl'
_cod_database_code 9016627

loop_
_space_group_symop_operation_xyz
x,y,z
1/2+x,1/2-y,1/2+z
1/2-x,1/2+y,1/2-z
-x,-y,-z

loop_
_atom_site_label
_atom_site_fract_x
_atom_site_fract_y
_atom_site_fract_z
_atom_site_U_iso_or_equiv
Cu1 0.24130 0.76560 0.25141 0.01182
Cu2 0.50000 0.00000 0.00000 0.01182
Cu3 0.00000 0.00000 0.00000 0.01182
O1 0.07940 0.01920 0.22345 0.01248
O2 0.25900 0.82040 0.03972 0.01248
O3 0.30970 0.20920 0.04964 0.01248
D1 0.72018 0.68540 0.02134 0.02280
D2 0.76153 0.29200 0.02739 0.02280
D3 0.55273 0.52200 0.23068 0.02280
Cl 0.61199 0.99559 0.30733 0.01248

loop_
_cod_related_entry_id
_cod_related_entry_database
_cod_related_entry_code
1 AMCSD 0017751
